data_4037248
loop_
_publ_author_name
'Huang, Jing-Kai'
'Wong, Ying-Chieh'
'Kao, Tzu-Ting'
'Tseng, Chen-Tso'
'Shia, Kak-Shan'

_publ_section_title
;
 Cobalt(II)-Catalyzed Aerobic Oxidation of Terminal-Capped Alkynyl
 \a-Cyano Alkanone Systems. An Oxygen-Mediated Radical Chain Reaction.
;
_journal_issue 22
_journal_name_full 'The Journal of organic chemistry'
_journal_page_first 10759
_journal_page_last 10768
_journal_paper_doi 10.1021/acs.joc.6b01837
_journal_volume 81
_journal_year 2016
_chemical_formula_moiety 'C16 H23 N O2 Si'
_chemical_formula_sum 'C16 H23 N O2 Si'
_chemical_formula_weight 289.44
_space_group_IT_number 14
_space_group_name_Hall '-P 2yn'
_space_group_name_H-M_alt 'P 1 21/n 1'
_symmetry_cell_setting monoclinic
_symmetry_space_group_name_H-M 'P 1 21/n 1'
_atom_sites_solution_hydrogens geom
_atom_sites_solution_primary direct
_atom_sites_solution_secondary difmap
_audit_creation_method SHELXL-97
_cell_angle_alpha 90.00
_cell_angle_beta 94.224(9)
_cell_angle_gamma 90.00
_cell_formula_units_Z 4
_cell_length_a 7.1377(10)
_cell_length_b 12.3260(18)
_cell_length_c 18.630(3)
_cell_measurement_reflns_used 0
_cell_measurement_temperature 200(2)
_cell_measurement_theta_max 0
_cell_measurement_theta_min 0
_cell_volume 1634.6(4)
_computing_molecular_graphics 'Ortep-3 for Windows (Farrugia, 1997)'
_computing_publication_material 'WinGX publication routines (Farrugia, 1999)'
_computing_structure_refinement 'SHELXL-97 (Sheldrick, 1997)'
_computing_structure_solution 'SHELXS-86 (Sheldrick, 1986)'
_diffrn_ambient_temperature 200(2)
_diffrn_measured_fraction_theta_full 0.996
_diffrn_measured_fraction_theta_max 0.996
_diffrn_radiation_monochromator graphite
_diffrn_radiation_source 'fine-focus sealed tube'
_diffrn_radiation_type MoK\a
_diffrn_radiation_wavelength 0.71073
_diffrn_reflns_av_R_equivalents 0.0775
_diffrn_reflns_av_sigmaI/netI 0.0947
_diffrn_reflns_limit_h_max 8
_diffrn_reflns_limit_h_min -6
_diffrn_reflns_limit_k_max 14
_diffrn_reflns_limit_k_min -11
_diffrn_reflns_limit_l_max 19
_diffrn_reflns_limit_l_min -22
_diffrn_reflns_number 8759
_diffrn_reflns_theta_full 25.15
_diffrn_reflns_theta_max 25.15
_diffrn_reflns_theta_min 1.98
_exptl_absorpt_coefficient_mu 0.145
_exptl_absorpt_correction_T_max 0.9828
_exptl_absorpt_correction_T_min 0.9469
_exptl_absorpt_correction_type multi-scan
_exptl_crystal_colour yellow
_exptl_crystal_density_diffrn 1.176
_exptl_crystal_density_method 'not measured'
_exptl_crystal_description prism
_exptl_crystal_F_000 624
_exptl_crystal_size_max 0.38
_exptl_crystal_size_mid 0.34
_exptl_crystal_size_min 0.12
_refine_diff_density_max 0.536
_refine_diff_density_min -0.278
_refine_diff_density_rms 0.071
_refine_ls_extinction_method none
_refine_ls_goodness_of_fit_ref 1.079
_refine_ls_hydrogen_treatment constr
_refine_ls_matrix_type full
_refine_ls_number_parameters 181
_refine_ls_number_reflns 2915
_refine_ls_number_restraints 0
_refine_ls_restrained_S_all 1.079
_refine_ls_R_factor_all 0.1242
_refine_ls_R_factor_gt 0.0815
_refine_ls_shift/su_max 0.000
_refine_ls_shift/su_mean 0.000
_refine_ls_structure_factor_coef Fsqd
_refine_ls_weighting_details 'calc w=1/[\s^2^(Fo^2^)+(0.0607P)^2^+3.3308P] where P=(Fo^2^+2Fc^2^)/3'
_refine_ls_weighting_scheme calc
_refine_ls_wR_factor_gt 0.1830
_refine_ls_wR_factor_ref 0.2029
_reflns_number_gt 1873
_reflns_number_total 2915
_reflns_threshold_expression >2sigma(I)
_cod_data_source_file jo6b01837_si_006.cif
_cod_data_source_block a15653
_cod_original_sg_symbol_H-M 'P 21/n'
_cod_database_code 4037248

loop_
_symmetry_equiv_pos_as_xyz
'x, y, z'
'-x+1/2, y+1/2, -z+1/2'
'-x, -y, -z'
'x-1/2, -y-1/2, z-1/2'

loop_
_atom_site_label
_atom_site_type_symbol
_atom_site_fract_x
_atom_site_fract_y
_atom_site_fract_z
_atom_site_U_iso_or_equiv
_atom_site_adp_type
_atom_site_occupancy
_atom_site_symmetry_multiplicity
_atom_site_calc_flag
_atom_site_refinement_flags
C1 C 0.0013(7) 0.2253(4) 0.8042(2) 0.0285(11) Uani 1 1 d .
C2 C -0.0461(6) 0.3219(3) 0.7596(2) 0.0256(10) Uani 1 1 d .
C3 C -0.2595(7) 0.3216(4) 0.7345(2) 0.0307(11) Uani 1 1 d .
C4 C -0.3423(8) 0.4271(4) 0.7578(4) 0.0564(17) Uani 1 1 d .
H4A H -0.4713 0.4159 0.7726 0.068 Uiso 1 1 calc R
H4B H -0.3468 0.4806 0.7181 0.068 Uiso 1 1 calc R
C5 C -0.2134(7) 0.4667(4) 0.8212(3) 0.0434(14) Uani 1 1 d .
H5A H -0.2470 0.4327 0.8667 0.052 Uiso 1 1 calc R
H5B H -0.2205 0.5465 0.8261 0.052 Uiso 1 1 calc R
C6 C -0.0170(7) 0.4314(4) 0.8026(2) 0.0317(11) Uani 1 1 d .
H6 H 0.0661 0.4195 0.8475 0.038 Uiso 1 1 calc R
C7 C 0.0766(8) 0.5090(4) 0.7519(3) 0.0481(15) Uani 1 1 d .
H7A H -0.0131 0.5652 0.7330 0.058 Uiso 1 1 calc R
H7B H 0.1867 0.5450 0.7770 0.058 Uiso 1 1 calc R
C8 C 0.1353(7) 0.4383(4) 0.6925(3) 0.0393(13) Uani 1 1 d .
H8 H 0.2094 0.4636 0.6556 0.047 Uiso 1 1 calc R
C9 C 0.0738(6) 0.3358(3) 0.6959(2) 0.0264(10) Uani 1 1 d .
C10 C 0.1112(6) 0.2453(3) 0.6460(2) 0.0266(10) Uani 1 1 d .
C11 C 0.3708(7) 0.3816(4) 0.5441(3) 0.0384(12) Uani 1 1 d .
H11A H 0.2943 0.4470 0.5481 0.058 Uiso 1 1 calc R
H11B H 0.4228 0.3802 0.4968 0.058 Uiso 1 1 calc R
H11C H 0.4737 0.3820 0.5819 0.058 Uiso 1 1 calc R
C12 C 0.3673(7) 0.1341(4) 0.5463(3) 0.0404(13) Uani 1 1 d .
H12A H 0.2892 0.0696 0.5515 0.061 Uiso 1 1 calc R
H12B H 0.4702 0.1344 0.5842 0.061 Uiso 1 1 calc R
H12C H 0.4193 0.1330 0.4991 0.061 Uiso 1 1 calc R
C13 C 0.0100(6) 0.2615(4) 0.4863(2) 0.0282(10) Uani 1 1 d .
C14 C -0.1356(7) 0.3418(4) 0.5110(3) 0.0434(13) Uani 1 1 d .
H14A H -0.0786 0.4139 0.5167 0.065 Uiso 1 1 calc R
H14B H -0.1788 0.3178 0.5571 0.065 Uiso 1 1 calc R
H14C H -0.2426 0.3451 0.4750 0.065 Uiso 1 1 calc R
C15 C -0.0830(7) 0.1488(4) 0.4777(3) 0.0436(13) Uani 1 1 d .
H15A H 0.0087 0.0963 0.4621 0.065 Uiso 1 1 calc R
H15B H -0.1900 0.1528 0.4417 0.065 Uiso 1 1 calc R
H15C H -0.1269 0.1257 0.5239 0.065 Uiso 1 1 calc R
C16 C 0.0698(8) 0.2988(4) 0.4129(3) 0.0446(14) Uani 1 1 d .
H16A H 0.1620 0.2477 0.3959 0.067 Uiso 1 1 calc R
H16B H 0.1261 0.3712 0.4175 0.067 Uiso 1 1 calc R
H16C H -0.0404 0.3013 0.3783 0.067 Uiso 1 1 calc R
N1 N 0.0369(7) 0.1536(4) 0.8418(2) 0.0464(12) Uani 1 1 d .
O1 O -0.3415(5) 0.2492(3) 0.7028(2) 0.0472(9) Uani 1 1 d .
O2 O 0.0557(5) 0.1541(2) 0.66084(17) 0.0352(8) Uani 1 1 d .
Si1 Si 0.22121(17) 0.25851(10) 0.55426(6) 0.0253(3) Uani 1 1 d .

loop_
_atom_site_aniso_label
_atom_site_aniso_U_11
_atom_site_aniso_U_22
_atom_site_aniso_U_33
_atom_site_aniso_U_23
_atom_site_aniso_U_13
_atom_site_aniso_U_12
C1 0.034(3) 0.027(3) 0.025(2) 0.000(2) 0.002(2) 0.004(2)
C2 0.030(3) 0.021(2) 0.025(2) 0.0037(19) -0.0008(19) 0.0009(19)
C3 0.031(3) 0.029(3) 0.031(3) 0.005(2) -0.002(2) -0.002(2)
C4 0.036(3) 0.038(3) 0.094(5) -0.006(3) -0.006(3) 0.008(2)
C5 0.047(3) 0.028(3) 0.057(3) -0.010(2) 0.015(3) 0.002(2)
C6 0.038(3) 0.029(2) 0.028(3) -0.003(2) -0.002(2) 0.002(2)
C7 0.054(4) 0.033(3) 0.060(4) -0.017(3) 0.026(3) -0.016(2)
C8 0.042(3) 0.030(3) 0.047(3) -0.004(2) 0.019(3) -0.011(2)
C9 0.024(3) 0.029(2) 0.026(2) 0.001(2) 0.0027(19) -0.0021(19)
C10 0.028(2) 0.023(2) 0.028(2) 0.006(2) -0.0012(19) 0.002(2)
C11 0.031(3) 0.038(3) 0.048(3) 0.005(2) 0.010(2) 0.000(2)
C12 0.042(3) 0.040(3) 0.039(3) 0.002(2) 0.003(2) 0.015(2)
C13 0.025(2) 0.031(3) 0.029(2) 0.005(2) -0.0014(19) 0.005(2)
C14 0.028(3) 0.058(3) 0.043(3) 0.001(3) -0.005(2) 0.013(2)
C15 0.036(3) 0.047(3) 0.047(3) 0.000(3) -0.001(3) -0.007(2)
C16 0.047(3) 0.051(3) 0.036(3) 0.008(2) 0.006(2) 0.006(3)
N1 0.061(3) 0.044(3) 0.034(2) 0.008(2) 0.001(2) 0.008(2)
O1 0.040(2) 0.045(2) 0.056(2) -0.0128(19) -0.0054(18) -0.0038(17)
O2 0.048(2) 0.0219(17) 0.0373(19) 0.0003(14) 0.0115(16) -0.0021(14)
Si1 0.0229(7) 0.0251(7) 0.0281(7) 0.0028(6) 0.0038(5) 0.0036(5)

loop_
_atom_type_symbol
_atom_type_description
_atom_type_scat_dispersion_real
_atom_type_scat_dispersion_imag
_atom_type_scat_source
C C 0.0033 0.0016 'International Tables Vol C Tables 4.2.6.8 and 6.1.1.4'
H H 0.0000 0.0000 'International Tables Vol C Tables 4.2.6.8 and 6.1.1.4'
N N 0.0061 0.0033 'International Tables Vol C Tables 4.2.6.8 and 6.1.1.4'
O O 0.0106 0.0060 'International Tables Vol C Tables 4.2.6.8 and 6.1.1.4'
Si Si 0.0817 0.0704 'International Tables Vol C Tables 4.2.6.8 and 6.1.1.4'

loop_
_geom_angle_atom_site_label_1
_geom_angle_atom_site_label_2
_geom_angle_atom_site_label_3
_geom_angle
N1 C1 C2 176.4(5)
C1 C2 C9 114.2(4)
C1 C2 C3 110.2(4)
C9 C2 C3 111.0(3)
C1 C2 C6 112.9(3)
C9 C2 C6 103.9(3)
C3 C2 C6 104.1(4)
O1 C3 C4 126.7(5)
O1 C3 C2 125.4(4)
C4 C3 C2 107.9(4)
C3 C4 C5 105.8(4)
C3 C4 H4A 110.6
C5 C4 H4A 110.6
C3 C4 H4B 110.6
C5 C4 H4B 110.6
H4A C4 H4B 108.7
C4 C5 C6 104.1(4)
C4 C5 H5A 110.9
C6 C5 H5A 110.9
C4 C5 H5B 110.9
C6 C5 H5B 110.9
H5A C5 H5B 108.9
C5 C6 C7 114.2(4)
C5 C6 C2 105.7(4)
C7 C6 C2 105.6(4)
C5 C6 H6 110.4
C7 C6 H6 110.4
C2 C6 H6 110.4
C8 C7 C6 104.6(4)
C8 C7 H7A 110.8
C6 C7 H7A 110.8
C8 C7 H7B 110.8
C6 C7 H7B 110.8
H7A C7 H7B 108.9
C9 C8 C7 113.8(4)
C9 C8 H8 123.1
C7 C8 H8 123.1
C8 C9 C10 127.0(4)
C8 C9 C2 110.3(4)
C10 C9 C2 122.7(4)
O2 C10 C9 118.0(4)
O2 C10 Si1 115.6(3)
C9 C10 Si1 126.2(3)
Si1 C11 H11A 109.5
Si1 C11 H11B 109.5
H11A C11 H11B 109.5
Si1 C11 H11C 109.5
H11A C11 H11C 109.5
H11B C11 H11C 109.5
Si1 C12 H12A 109.5
Si1 C12 H12B 109.5
H12A C12 H12B 109.5
Si1 C12 H12C 109.5
H12A C12 H12C 109.5
H12B C12 H12C 109.5
C14 C13 C16 108.3(4)
C14 C13 C15 108.5(4)
C16 C13 C15 108.9(4)
C14 C13 Si1 109.6(3)
C16 C13 Si1 110.0(3)
C15 C13 Si1 111.5(3)
C13 C14 H14A 109.5
C13 C14 H14B 109.5
H14A C14 H14B 109.5
C13 C14 H14C 109.5
H14A C14 H14C 109.5
H14B C14 H14C 109.5
C13 C15 H15A 109.5
C13 C15 H15B 109.5
H15A C15 H15B 109.5
C13 C15 H15C 109.5
H15A C15 H15C 109.5
H15B C15 H15C 109.5
C13 C16 H16A 109.5
C13 C16 H16B 109.5
H16A C16 H16B 109.5
C13 C16 H16C 109.5
H16A C16 H16C 109.5
H16B C16 H16C 109.5
C12 Si1 C11 109.3(2)
C12 Si1 C13 112.6(2)
C11 Si1 C13 110.3(2)
C12 Si1 C10 105.4(2)
C11 Si1 C10 115.3(2)
C13 Si1 C10 103.69(19)

loop_
_geom_bond_atom_site_label_1
_geom_bond_atom_site_label_2
_geom_bond_distance
C1 N1 1.146(5)
C1 C2 1.476(6)
C2 C9 1.523(6)
C2 C3 1.560(6)
C2 C6 1.575(6)
C3 O1 1.200(5)
C3 C4 1.505(7)
C4 C5 1.523(7)
C4 H4A 0.9900
C4 H4B 0.9900
C5 C6 1.531(7)
C5 H5A 0.9900
C5 H5B 0.9900
C6 C7 1.533(7)
C6 H6 1.0000
C7 C8 1.493(7)
C7 H7A 0.9900
C7 H7B 0.9900
C8 C9 1.341(6)
C8 H8 0.9500
C9 C10 1.488(6)
C10 O2 1.230(5)
C10 Si1 1.940(5)
C11 Si1 1.873(5)
C11 H11A 0.9800
C11 H11B 0.9800
C11 H11C 0.9800
C12 Si1 1.867(5)
C12 H12A 0.9800
C12 H12B 0.9800
C12 H12C 0.9800
C13 C14 1.530(6)
C13 C16 1.532(6)
C13 C15 1.543(6)
C13 Si1 1.896(4)
C14 H14A 0.9800
C14 H14B 0.9800
C14 H14C 0.9800
C15 H15A 0.9800
C15 H15B 0.9800
C15 H15C 0.9800
C16 H16A 0.9800
C16 H16B 0.9800
C16 H16C 0.9800
